data_7217111
loop_
_publ_author_name
'Lunelli, Bruno'
'Soave, Raffaella'
'Destro, Riccardo'

_publ_section_title
;
 Structure and stability of bis(dimethylamino)squaraine and its hydrates:
 A study using XRD, IR spectroscopy, and thermodynamic measurements
;
_journal_issue 7
_journal_name_full 'Physical Chemistry Chemical Physics'
_journal_page_first 1469
_journal_paper_doi 10.1039/a808403c
_journal_volume 1
_journal_year 1999
_chemical_formula_sum 'C8 H16 N2 O4'
_chemical_formula_weight 204.23
_chemical_name_systematic
; 

1,3-bis(dimethylamino)-2,4-dihydroxy-cyclobutendiylium dihydroxide,

bis(inner salt), dihydrate 

;
_space_group_IT_number 14
_symmetry_cell_setting monoclinic
_symmetry_space_group_name_Hall '-P 2ybc'
_symmetry_space_group_name_H-M 'P 1 21/c 1'
_atom_sites_solution_hydrogens difmap
_atom_sites_solution_primary direct
_audit_creation_method SHELXL
_cell_angle_alpha 90.00
_cell_angle_beta 90.98(2)
_cell_angle_gamma 90.00
_cell_formula_units_Z 4
_cell_length_a 8.0254(11)
_cell_length_b 7.4851(14)
_cell_length_c 17.7967(33)
_cell_measurement_reflns_used 96
_cell_measurement_temperature 293(2)
_cell_measurement_theta_max 13.965
_cell_measurement_theta_min 11.232
_cell_volume 1068.9(3)
_computing_cell_refinement 'local program CELLA'
_computing_data_collection 'Siemens XSCANS'
_computing_data_reduction 'Siemens XSCANS'
_computing_molecular_graphics 'ORTEPII (Johnson, 1976)'
_computing_publication_material 'SHELXL-93 (Sheldrick, 1993)'
_computing_structure_refinement 'SHELXL-93 (Sheldrick, 1993)'
_computing_structure_solution 'SHELXS-86 (Sheldrick, 1990)'
_diffrn_ambient_temperature 293(2)
_diffrn_measurement_device 'Siemens P4'
_diffrn_measurement_method '2\q/\w scans'
_diffrn_radiation_monochromator graphite
_diffrn_radiation_source 'normal-focus sealed tube'
_diffrn_radiation_type MoKa
_diffrn_radiation_wavelength 0.71073
_diffrn_reflns_av_R_equivalents 0.0321
_diffrn_reflns_av_sigmaI/netI 0.0335
_diffrn_reflns_limit_h_max 10
_diffrn_reflns_limit_h_min -10
_diffrn_reflns_limit_k_max 9
_diffrn_reflns_limit_k_min -9
_diffrn_reflns_limit_l_max 23
_diffrn_reflns_limit_l_min -23
_diffrn_reflns_number 9820
_diffrn_reflns_theta_max 27.51
_diffrn_reflns_theta_min 2.29
_diffrn_standards_decay_% 3.15
_diffrn_standards_interval_count 97
_diffrn_standards_number 3
_exptl_absorpt_coefficient_mu 0.101
_exptl_absorpt_correction_type none
_exptl_crystal_colour colourless
_exptl_crystal_density_diffrn 1.269
_exptl_crystal_description prism
_exptl_crystal_F_000 440
_exptl_crystal_size_max 0.50
_exptl_crystal_size_mid 0.25
_exptl_crystal_size_min 0.15
_refine_diff_density_max .152
_refine_diff_density_min -.114
_refine_diff_density_rms .027
_refine_ls_extinction_coef 0.0439(34)
_refine_ls_extinction_expression Fc^*^=kFc[1+0.001xFc^2^l^3^/sin(2q)]^-1/4^
_refine_ls_extinction_method SHELXL
_refine_ls_goodness_of_fit_all 0.877
_refine_ls_goodness_of_fit_obs 1.084
_refine_ls_hydrogen_treatment refall
_refine_ls_matrix_type full
_refine_ls_number_parameters 192
_refine_ls_number_reflns 2456
_refine_ls_number_restraints 0
_refine_ls_restrained_S_all 0.877
_refine_ls_restrained_S_obs 1.084
_refine_ls_R_factor_all 0.0706
_refine_ls_R_factor_obs 0.0359
_refine_ls_shift/esd_max 0.024
_refine_ls_shift/esd_mean 0.003
_refine_ls_structure_factor_coef Fsqd
_refine_ls_weighting_details 'w=1/[s^2^(Fo^2^)+( 0.0555P)^2^+0.0000P] where P=(Fo^2^+2Fc^2^)/3'
_refine_ls_weighting_scheme calc
_refine_ls_wR_factor_all 0.0970
_refine_ls_wR_factor_obs 0.0879
_reflns_number_observed 1402
_reflns_number_total 2456
_reflns_observed_criterion >2sigma(I)
_cod_data_source_file 808403c.txt
_cod_data_source_block SQ2
_cod_depositor_comments
;
The following automatic conversions were performed:

'_refine_ls_weighting_scheme' value 'calc w=1/[s^2^(Fo^2^)+(
0.0555P)^2^+0.0000P] where P=(Fo^2^+2Fc^2^)/3' was changed to 'calc'.
New tag '_refine_ls_weighting_details' was created. The value of the
new tag was set to 'w=1/[s^2^(Fo^2^)+( 0.0555P)^2^+0.0000P] where
P=(Fo^2^+2Fc^2^)/3'.

Automatic conversion script
Id: cif_fix_values 3143 2015-03-26 13:38:13Z robertas 
;
_cod_original_sg_symbol_H-M P2(1)/c
_cod_database_code 7217111

loop_
_symmetry_equiv_pos_as_xyz
'x, y, z'
'-x, y+1/2, -z+1/2'
'-x, -y, -z'
'x, -y-1/2, z-1/2'

loop_
_atom_site_aniso_label
_atom_site_aniso_U_11
_atom_site_aniso_U_22
_atom_site_aniso_U_33
_atom_site_aniso_U_23
_atom_site_aniso_U_13
_atom_site_aniso_U_12
O1A 0.0495(6) 0.0787(8) 0.0493(7) 0.0051(6) 0.0032(5) -0.0118(6)
N1A 0.0473(7) 0.0589(8) 0.0366(7) -0.0056(6) -0.0044(5) 0.0026(6)
C1A 0.0407(8) 0.0448(9) 0.0386(8) -0.0009(6) 0.0000(6) 0.0058(7)
C2A 0.0416(8) 0.0416(8) 0.0359(7) -0.0029(6) -0.0012(6) 0.0073(6)
C3A 0.0588(11) 0.0802(15) 0.0596(12) -0.0118(11) -0.0133(9) -0.0072(10)
C4A 0.0703(13) 0.099(2) 0.0341(9) -0.0004(10) 0.0008(8) 0.0041(11)
O1B 0.0588(7) 0.0849(9) 0.0381(6) -0.0056(6) -0.0071(5) -0.0070(6)
N1B 0.0441(7) 0.0526(8) 0.0408(7) -0.0001(6) 0.0002(5) 0.0000(6)
C1B 0.0448(8) 0.0455(9) 0.0396(8) -0.0001(6) -0.0044(6) 0.0044(6)
C2B 0.0403(7) 0.0404(8) 0.0417(8) 0.0002(6) -0.0029(6) 0.0044(6)
C3B 0.0443(10) 0.0578(11) 0.0570(11) -0.0038(9) -0.0029(8) -0.0030(8)
C4B 0.0607(12) 0.088(2) 0.0481(10) 0.0034(10) 0.0054(9) -0.0079(11)
OW1 0.0659(9) 0.0957(11) 0.0646(9) 0.0187(8) -0.0134(7) -0.0273(8)
OW2 0.0940(11) 0.1118(13) 0.0606(9) -0.0218(9) 0.0204(8) -0.0458(10)

loop_
_atom_site_label
_atom_site_type_symbol
_atom_site_fract_x
_atom_site_fract_y
_atom_site_fract_z
_atom_site_U_iso_or_equiv
_atom_site_thermal_displace_type
_atom_site_occupancy
_atom_site_calc_flag
O1A O 0.22860(13) 0.1283(2) -0.05123(6) 0.0592(3) Uani 1 d
N1A N 0.1157(2) 0.0520(2) 0.11946(6) 0.0477(3) Uani 1 d
C1A C 0.1036(2) 0.0592(2) -0.02386(8) 0.0414(3) Uani 1 d
C2A C 0.0498(2) 0.0223(2) 0.05232(7) 0.0397(3) Uani 1 d
C3A C 0.2760(2) 0.1426(3) 0.12827(13) 0.0663(5) Uani 1 d
C4A C 0.0352(3) -0.0083(4) 0.18777(10) 0.0677(6) Uani 1 d
O1B O 0.92989(13) 0.4434(2) -0.12196(6) 0.0607(3) Uani 1 d
N1B N 0.74971(15) 0.3743(2) 0.03917(7) 0.0459(3) Uani 1 d
C1B C 0.9673(2) 0.4738(2) -0.05560(8) 0.0434(4) Uani 1 d
C2B C 0.8906(2) 0.4454(2) 0.01687(8) 0.0409(3) Uani 1 d
C3B C 0.6314(2) 0.2922(3) -0.01353(11) 0.0531(4) Uani 1 d
C4B C 0.7095(3) 0.3642(3) 0.11890(10) 0.0655(5) Uani 1 d
OW1 O 0.6459(2) 0.3803(2) -0.21052(8) 0.0756(4) Uani 1 d
OW2 O 0.3836(2) 0.1558(2) -0.19022(9) 0.0886(5) Uani 1 d
H3A1 H 0.3197(23) 0.1729(25) 0.0770(12) 0.083(6) Uiso 1 d
H3A2 H 0.3557(30) 0.0562(30) 0.1486(13) 0.104(7) Uiso 1 d
H3A3 H 0.2630(27) 0.2419(30) 0.1601(13) 0.102(8) Uiso 1 d
H4A1 H 0.1072(28) -0.0872(30) 0.2162(13) 0.103(7) Uiso 1 d
H4A2 H -0.0789(30) -0.0725(29) 0.1769(13) 0.113(8) Uiso 1 d
H4A3 H 0.0132(27) 0.0896(34) 0.2198(14) 0.104(8) Uiso 1 d
H3B1 H 0.6142(23) 0.1677(27) -0.0010(11) 0.081(6) Uiso 1 d
H3B2 H 0.6656(24) 0.3034(26) -0.0660(12) 0.086(6) Uiso 1 d
H3B3 H 0.5241(23) 0.3406(24) -0.0079(10) 0.069(5) Uiso 1 d
H4B1 H 0.6967(26) 0.2461(29) 0.1343(12) 0.094(8) Uiso 1 d
H4B2 H 0.7984(26) 0.4247(25) 0.1475(11) 0.084(6) Uiso 1 d
H4B3 H 0.6002(30) 0.4307(29) 0.1267(12) 0.105(8) Uiso 1 d
H1W1 H 0.6376(27) 0.4627(31) -0.2423(14) 0.094(8) Uiso 1 d
H2W1 H 0.7338(31) 0.4029(30) -0.1797(13) 0.108(8) Uiso 1 d
H1W2 H 0.4672(31) 0.2275(33) -0.1919(12) 0.106(9) Uiso 1 d
H2W2 H 0.3442(29) 0.1563(31) -0.1480(15) 0.104(9) Uiso 1 d

loop_
_atom_type_symbol
_atom_type_description
_atom_type_scat_dispersion_real
_atom_type_scat_dispersion_imag
_atom_type_scat_source
C C .0033 .0016 'International Tables Vol C Tables 4.2.6.8 and 6.1.1.4'
H H .0000 .0000 'International Tables Vol C Tables 4.2.6.8 and 6.1.1.4'
N N .0061 .0033 'International Tables Vol C Tables 4.2.6.8 and 6.1.1.4'
O O .0106 .0060 'International Tables Vol C Tables 4.2.6.8 and 6.1.1.4'

loop_
_geom_angle_atom_site_label_1
_geom_angle_atom_site_label_2
_geom_angle_atom_site_label_3
_geom_angle
_geom_angle_site_symmetry_1
_geom_angle_site_symmetry_3
C2A N1A C4A 121.83(14) . .
C2A N1A C3A 120.98(15) . .
C4A N1A C3A 117.16(15) . .
O1A C1A C2A 134.56(13) . .
O1A C1A C2A 136.45(13) . 3
C2A C1A C2A 88.98(11) . 3
N1A C2A C1A 133.79(14) . .
N1A C2A C1A 135.19(13) . 3
C1A C2A C1A 91.02(11) . 3
N1A C3A H3A1 109.1(11) . .
N1A C3A H3A2 107.6(13) . .
H3A1 C3A H3A2 104.4(16) . .
N1A C3A H3A3 109.0(14) . .
H3A1 C3A H3A3 114.3(18) . .
H3A2 C3A H3A3 112.3(19) . .
N1A C4A H4A1 110.9(13) . .
N1A C4A H4A2 112.7(12) . .
H4A1 C4A H4A2 109.3(19) . .
N1A C4A H4A3 110.6(14) . .
H4A1 C4A H4A3 105.9(19) . .
H4A2 C4A H4A3 107.2(18) . .
C2B N1B C3B 121.93(13) . .
C2B N1B C4B 121.21(14) . .
C3B N1B C4B 116.75(14) . .
O1B C1B C2B 136.22(14) . .
O1B C1B C2B 134.87(14) . 3_765
C2B C1B C2B 88.91(11) . 3_765
N1B C2B C1B 134.83(13) . .
N1B C2B C1B 134.08(13) . 3_765
C1B C2B C1B 91.09(11) . 3_765
N1B C2B C2B 179.53(14) . 3_765
C1B C2B C2B 45.56(8) . 3_765
C1B C2B C2B 45.53(8) 3_765 3_765
N1B C3B H3B1 110.6(12) . .
N1B C3B H3B2 112.7(11) . .
H3B1 C3B H3B2 110.1(17) . .
N1B C3B H3B3 110.8(11) . .
H3B1 C3B H3B3 102.2(15) . .
H3B2 C3B H3B3 109.9(15) . .
N1B C4B H4B1 111.3(13) . .
N1B C4B H4B2 108.0(12) . .
H4B1 C4B H4B2 111.6(18) . .
N1B C4B H4B3 108.1(13) . .
H4B1 C4B H4B3 108.9(18) . .
H4B2 C4B H4B3 108.9(17) . .
H1W1 OW1 H2W1 108.9(20) . .
H1W2 OW2 H2W2 110.0(21) . .

loop_
_geom_bond_atom_site_label_1
_geom_bond_atom_site_label_2
_geom_bond_distance
_geom_bond_site_symmetry_2
O1A C1A 1.236(2) .
N1A C2A 1.317(2) .
N1A C4A 1.458(2) .
N1A C3A 1.460(2) .
C1A C2A 1.456(2) .
C1A C2A 1.457(2) 3
C2A C1A 1.457(2) 3
C3A H3A1 1.01(2) .
C3A H3A2 0.97(2) .
C3A H3A3 0.94(2) .
C4A H4A1 0.96(2) .
C4A H4A2 1.05(2) .
C4A H4A3 0.95(3) .
O1B C1B 1.234(2) .
N1B C2B 1.317(2) .
N1B C3B 1.459(2) .
N1B C4B 1.462(2) .
C1B C2B 1.454(2) .
C1B C2B 1.455(2) 3_765
C2B C1B 1.455(2) 3_765
C2B C2B 2.037(3) 3_765
C3B H3B1 0.97(2) .
C3B H3B2 0.98(2) .
C3B H3B3 0.94(2) .
C4B H4B1 0.93(2) .
C4B H4B2 0.98(2) .
C4B H4B3 1.02(2) .
OW1 H1W1 0.84(2) .
OW1 H2W1 0.90(3) .
OW2 H1W2 0.86(3) .
OW2 H2W2 0.82(3) .

loop_
_geom_torsion_atom_site_label_1
_geom_torsion_atom_site_label_2
_geom_torsion_atom_site_label_3
_geom_torsion_atom_site_label_4
_geom_torsion
_geom_torsion_site_symmetry_1
_geom_torsion_site_symmetry_4
C4A N1A C2A C1A -177.0(2) . .
C3A N1A C2A C1A 1.1(3) . .
C4A N1A C2A C1A 2.9(3) . 3
C3A N1A C2A C1A -179.0(2) . 3
O1A C1A C2A N1A 0.9(3) . .
C2A C1A C2A N1A 180.0(2) 3 .
O1A C1A C2A C1A -179.1(2) . 3
C2A C1A C2A C1A 0.0 3 3
C3B N1B C2B C1B 3.1(3) . .
C4B N1B C2B C1B 179.3(2) . .
C3B N1B C2B C1B -176.4(2) . 3_765
C4B N1B C2B C1B -0.2(3) . 3_765
C3B N1B C2B C2B -143.0(203) . 3_765
C4B N1B C2B C2B 33.1(204) . 3_765
O1B C1B C2B N1B 0.4(3) . .
C2B C1B C2B N1B -179.6(2) 3_765 .
O1B C1B C2B C1B -180.0(2) . 3_765
C2B C1B C2B C1B 0.000(2) 3_765 3_765
O1B C1B C2B C2B -180.0(2) . 3_765
C2B C1B C2B C2B 0.0 3_765 3_765
